data_7129639
loop_
_publ_author_name
'Mondal, Biplab'
'Jagadeesh, Chenna'
'Das, Dinabandhu'
'Saha, Jaideep'

_publ_section_title
;
 An acid-promoted pseudocine substitution manifold of
 \g-aminocyclopentenone enables divergent access to polycyclic indole
 derivatives
;
_journal_name_full 'Chemical Communications'
_journal_paper_doi 10.1039/D1CC06883K
_journal_year 2022
_chemical_formula_sum 'C29 H25 N O2'
_chemical_formula_weight 419.50
_space_group_crystal_system monoclinic
_space_group_IT_number 14
_space_group_name_Hall '-P 2yn'
_space_group_name_H-M_alt 'P 1 21/n 1'
_atom_sites_solution_hydrogens geom
_audit_creation_method SHELXL-2018/3
_audit_update_record
;
2021-11-02 deposited with the CCDC.	2022-01-10 downloaded from the CCDC.
;
_cell_angle_alpha 90
_cell_angle_beta 98.210(4)
_cell_angle_gamma 90
_cell_formula_units_Z 4
_cell_length_a 11.9836(17)
_cell_length_b 8.6160(12)
_cell_length_c 21.720(3)
_cell_measurement_reflns_used 9292
_cell_measurement_temperature 298(2)
_cell_measurement_theta_max 28.33
_cell_measurement_theta_min 2.92
_cell_volume 2219.6(5)
_computing_cell_refinement 'Bruker SAINT'
_computing_data_collection 'Bruker APEX3'
_computing_data_reduction 'Bruker SAINT'
_computing_molecular_graphics 'X-Seed (Barbour 2017)'
_computing_structure_refinement 'SHELXL-2018/3 (Sheldrick, 2015)'
_computing_structure_solution 'SHELXT 2018 (Sheldrick, 2015)'
_diffrn_ambient_temperature 298(2)
_diffrn_measured_fraction_theta_full 0.995
_diffrn_measured_fraction_theta_max 0.995
_diffrn_measurement_device_type 'Bruker APEX-III Photon 100 detector'
_diffrn_measurement_method 'phi and omega scans'
_diffrn_radiation_type MoK\a
_diffrn_radiation_wavelength 0.71073
_diffrn_reflns_av_R_equivalents 0.0478
_diffrn_reflns_av_unetI/netI 0.0209
_diffrn_reflns_Laue_measured_fraction_full 0.995
_diffrn_reflns_Laue_measured_fraction_max 0.995
_diffrn_reflns_limit_h_max 16
_diffrn_reflns_limit_h_min -16
_diffrn_reflns_limit_k_max 11
_diffrn_reflns_limit_k_min -11
_diffrn_reflns_limit_l_max 27
_diffrn_reflns_limit_l_min -28
_diffrn_reflns_number 66706
_diffrn_reflns_point_group_measured_fraction_full 0.995
_diffrn_reflns_point_group_measured_fraction_max 0.995
_diffrn_reflns_theta_full 25.000
_diffrn_reflns_theta_max 28.345
_diffrn_reflns_theta_min 2.922
_diffrn_source microfocus
_exptl_absorpt_coefficient_mu 0.078
_exptl_absorpt_correction_type multi-scan
_exptl_absorpt_process_details SADABS
_exptl_crystal_colour colorless
_exptl_crystal_density_diffrn 1.255
_exptl_crystal_description block
_exptl_crystal_F_000 888
_exptl_crystal_size_max 0.210
_exptl_crystal_size_mid 0.160
_exptl_crystal_size_min 0.080
_exptl_transmission_factor_max 0.7457
_exptl_transmission_factor_min 0.7167
_refine_diff_density_max 0.298
_refine_diff_density_min -0.228
_refine_diff_density_rms 0.055
_refine_ls_extinction_coef 0.040(4)
_refine_ls_extinction_expression Fc^*^=kFc[1+0.001xFc^2^\l^3^/sin(2\q)]^-1/4^
_refine_ls_extinction_method 'SHELXL-2018/3 (Sheldrick 2018)'
_refine_ls_goodness_of_fit_ref 1.057
_refine_ls_hydrogen_treatment constr
_refine_ls_matrix_type full
_refine_ls_number_parameters 291
_refine_ls_number_reflns 5501
_refine_ls_number_restraints 0
_refine_ls_restrained_S_all 1.057
_refine_ls_R_factor_all 0.0635
_refine_ls_R_factor_gt 0.0507
_refine_ls_shift/su_max 0.000
_refine_ls_shift/su_mean 0.000
_refine_ls_structure_factor_coef Fsqd
_refine_ls_weighting_details 'w=1/[\s^2^(Fo^2^)+(0.0658P)^2^+0.4964P] where P=(Fo^2^+2Fc^2^)/3'
_refine_ls_weighting_scheme calc
_refine_ls_wR_factor_gt 0.1331
_refine_ls_wR_factor_ref 0.1425
_reflns_Friedel_coverage 0.000
_reflns_number_gt 4459
_reflns_number_total 5501
_reflns_threshold_expression 'I > 2\s(I)'
_cod_data_source_file d1cc06883k2.cif
_cod_data_source_block BM762
_cod_original_sg_symbol_H-M 'P 21/n'
_cod_database_code 7129639
_shelx_shelxl_version_number 2018/3
_shelx_space_group_comment
;
The symmetry employed for this shelxl refinement is uniquely defined
by the following loop, which should always be used as a source of
symmetry information in preference to the above space-group names.
They are only intended as comments.
;
_shelx_estimated_absorpt_t_min 0.984
_shelx_estimated_absorpt_t_max 0.994

loop_
_space_group_symop_operation_xyz
'x, y, z'
'-x+1/2, y+1/2, -z+1/2'
'-x, -y, -z'
'x-1/2, -y-1/2, z-1/2'

loop_
_atom_site_label
_atom_site_type_symbol
_atom_site_fract_x
_atom_site_fract_y
_atom_site_fract_z
_atom_site_U_iso_or_equiv
_atom_site_adp_type
_atom_site_occupancy
_atom_site_site_symmetry_order
_atom_site_calc_flag
_atom_site_refinement_flags_posn
_atom_site_refinement_flags_adp
_atom_site_refinement_flags_occupancy
_atom_site_disorder_assembly
_atom_site_disorder_group
O1 O 0.55887(9) 0.42021(14) 0.34073(5) 0.0590(3) Uani 1 1 d . . . . .
N1 N 0.85823(10) 0.59845(14) 0.30378(5) 0.0470(3) Uani 1 1 d . . . . .
C1 C 0.58440(11) 0.39456(16) 0.39603(6) 0.0432(3) Uani 1 1 d . . . . .
O2 O 1.06031(9) 0.18204(14) 0.49328(6) 0.0625(3) Uani 1 1 d . . . . .
C2 C 0.50188(11) 0.31633(16) 0.43168(7) 0.0465(3) Uani 1 1 d . . . . .
C3 C 0.39601(13) 0.2796(2) 0.39988(8) 0.0585(4) Uani 1 1 d . . . . .
H3 H 0.378843 0.303238 0.357815 0.070 Uiso 1 1 calc R U . . .
C4 C 0.31628(15) 0.2084(2) 0.43024(10) 0.0721(5) Uani 1 1 d . . . . .
H4 H 0.245446 0.185547 0.408681 0.087 Uiso 1 1 calc R U . . .
C5 C 0.34102(16) 0.1711(2) 0.49199(11) 0.0742(5) Uani 1 1 d . . . . .
H5 H 0.287447 0.121430 0.512040 0.089 Uiso 1 1 calc R U . . .
C6 C 0.44448(17) 0.2069(2) 0.52427(9) 0.0720(5) Uani 1 1 d . . . . .
H6 H 0.460856 0.181916 0.566242 0.086 Uiso 1 1 calc R U . . .
C7 C 0.52505(14) 0.2805(2) 0.49451(8) 0.0587(4) Uani 1 1 d . . . . .
H7 H 0.594790 0.305913 0.516785 0.070 Uiso 1 1 calc R U . . .
C8 C 0.69952(11) 0.43852(15) 0.42974(6) 0.0417(3) Uani 1 1 d . . . . .
H8 H 0.689143 0.477693 0.470899 0.050 Uiso 1 1 calc R U . . .
C9 C 0.77425(10) 0.29230(15) 0.43958(6) 0.0397(3) Uani 1 1 d . . . . .
H9 H 0.730851 0.211159 0.457090 0.048 Uiso 1 1 calc R U . . .
C10 C 0.88291(10) 0.32090(16) 0.48574(6) 0.0413(3) Uani 1 1 d . . . . .
H10 H 0.910187 0.425317 0.477985 0.050 Uiso 1 1 calc R U . . .
C11 C 0.86582(11) 0.31255(17) 0.55306(6) 0.0448(3) Uani 1 1 d . . . . .
C12 C 0.86129(13) 0.4461(2) 0.58807(8) 0.0572(4) Uani 1 1 d . . . . .
H12 H 0.874759 0.541890 0.570848 0.069 Uiso 1 1 calc R U . . .
C13 C 0.83691(16) 0.4386(3) 0.64852(8) 0.0719(5) Uani 1 1 d . . . . .
H13 H 0.833937 0.529258 0.671470 0.086 Uiso 1 1 calc R U . . .
C14 C 0.81718(16) 0.2983(3) 0.67454(8) 0.0760(6) Uani 1 1 d . . . . .
H14 H 0.799737 0.293607 0.714873 0.091 Uiso 1 1 calc R U . . .
C15 C 0.82332(17) 0.1639(3) 0.64064(8) 0.0732(5) Uani 1 1 d . . . . .
H15 H 0.810982 0.068379 0.658397 0.088 Uiso 1 1 calc R U . . .
C16 C 0.84779(14) 0.1707(2) 0.58022(7) 0.0582(4) Uani 1 1 d . . . . .
H16 H 0.852151 0.079603 0.557743 0.070 Uiso 1 1 calc R U . . .
C17 C 0.96684(11) 0.20445(16) 0.46587(7) 0.0451(3) Uani 1 1 d . . . . .
C18 C 0.91491(13) 0.12465(17) 0.40713(7) 0.0501(3) Uani 1 1 d . . . . .
H18A H 0.889768 0.021166 0.416140 0.060 Uiso 1 1 calc R U . . .
H18B H 0.968942 0.116609 0.378014 0.060 Uiso 1 1 calc R U . . .
C19 C 0.81460(11) 0.22615(15) 0.38020(6) 0.0421(3) Uani 1 1 d . . . . .
H19 H 0.755356 0.162311 0.356884 0.050 Uiso 1 1 calc R U . . .
C20 C 0.84740(11) 0.35534(15) 0.34017(6) 0.0414(3) Uani 1 1 d . . . . .
C21 C 0.90932(11) 0.35092(16) 0.28827(6) 0.0442(3) Uani 1 1 d . . . . .
C22 C 0.95998(14) 0.23448(19) 0.25692(7) 0.0547(4) Uani 1 1 d . . . . .
H22 H 0.955118 0.131159 0.268639 0.066 Uiso 1 1 calc R U . . .
C23 C 1.01718(16) 0.2744(2) 0.20848(8) 0.0657(5) Uani 1 1 d . . . . .
H23 H 1.051942 0.197319 0.188015 0.079 Uiso 1 1 calc R U . . .
C24 C 1.02374(16) 0.4288(2) 0.18966(8) 0.0669(5) Uani 1 1 d . . . . .
H24 H 1.064159 0.452996 0.157433 0.080 Uiso 1 1 calc R U . . .
C25 C 0.97179(14) 0.5451(2) 0.21776(7) 0.0566(4) Uani 1 1 d . . . . .
H25 H 0.974338 0.647310 0.204322 0.068 Uiso 1 1 calc R U . . .
C26 C 0.91496(11) 0.50534(17) 0.26715(6) 0.0460(3) Uani 1 1 d . . . . .
C27 C 0.85649(14) 0.76649(18) 0.30231(8) 0.0570(4) Uani 1 1 d . . . . .
H27A H 0.788936 0.803295 0.316467 0.085 Uiso 1 1 calc R U . . .
H27B H 0.858361 0.801572 0.260521 0.085 Uiso 1 1 calc R U . . .
H27C H 0.921038 0.805986 0.328982 0.085 Uiso 1 1 calc R U . . .
C28 C 0.81851(11) 0.50617(15) 0.34791(6) 0.0418(3) Uani 1 1 d . . . . .
C29 C 0.75392(12) 0.56876(16) 0.39599(7) 0.0460(3) Uani 1 1 d . . . . .
H29A H 0.695579 0.638040 0.376425 0.055 Uiso 1 1 calc R U . . .
H29B H 0.804130 0.628396 0.426084 0.055 Uiso 1 1 calc R U . . .

loop_
_atom_site_aniso_label
_atom_site_aniso_U_11
_atom_site_aniso_U_22
_atom_site_aniso_U_33
_atom_site_aniso_U_23
_atom_site_aniso_U_13
_atom_site_aniso_U_12
O1 0.0560(6) 0.0683(7) 0.0497(6) 0.0066(5) -0.0025(5) -0.0027(5)
N1 0.0502(6) 0.0404(6) 0.0498(6) 0.0043(5) 0.0052(5) -0.0026(5)
C1 0.0402(6) 0.0420(7) 0.0465(7) -0.0015(6) 0.0032(5) 0.0051(5)
O2 0.0376(5) 0.0678(7) 0.0802(8) 0.0049(6) 0.0022(5) 0.0047(5)
C2 0.0387(6) 0.0464(7) 0.0552(8) -0.0053(6) 0.0097(6) 0.0041(5)
C3 0.0437(8) 0.0637(10) 0.0672(10) -0.0104(8) 0.0055(7) -0.0016(7)
C4 0.0459(9) 0.0736(12) 0.0990(15) -0.0172(10) 0.0173(9) -0.0111(8)
C5 0.0639(11) 0.0658(11) 0.1006(15) -0.0052(10) 0.0385(11) -0.0088(9)
C6 0.0746(12) 0.0788(13) 0.0690(11) 0.0085(9) 0.0318(9) 0.0056(10)
C7 0.0494(8) 0.0719(11) 0.0561(9) 0.0023(8) 0.0119(7) 0.0022(7)
C8 0.0394(6) 0.0416(7) 0.0444(7) -0.0029(5) 0.0062(5) 0.0013(5)
C9 0.0357(6) 0.0387(6) 0.0443(7) 0.0020(5) 0.0042(5) -0.0029(5)
C10 0.0359(6) 0.0398(6) 0.0472(7) 0.0028(5) 0.0028(5) -0.0041(5)
C11 0.0346(6) 0.0511(8) 0.0471(7) -0.0007(6) 0.0003(5) -0.0028(5)
C12 0.0535(8) 0.0588(9) 0.0579(9) -0.0075(7) 0.0030(7) -0.0021(7)
C13 0.0646(10) 0.0901(14) 0.0598(10) -0.0206(10) 0.0048(8) 0.0013(10)
C14 0.0648(11) 0.1147(17) 0.0486(9) -0.0047(10) 0.0090(8) -0.0092(11)
C15 0.0775(12) 0.0841(13) 0.0580(10) 0.0117(9) 0.0100(9) -0.0164(10)
C16 0.0629(9) 0.0573(9) 0.0538(8) 0.0032(7) 0.0057(7) -0.0072(7)
C17 0.0374(6) 0.0427(7) 0.0559(8) 0.0098(6) 0.0091(6) -0.0020(5)
C18 0.0550(8) 0.0404(7) 0.0553(8) 0.0030(6) 0.0099(6) 0.0070(6)
C19 0.0430(7) 0.0359(6) 0.0466(7) -0.0007(5) 0.0036(5) -0.0021(5)
C20 0.0408(6) 0.0396(7) 0.0432(7) -0.0010(5) 0.0036(5) -0.0010(5)
C21 0.0434(7) 0.0463(7) 0.0420(7) -0.0024(5) 0.0024(5) -0.0044(5)
C22 0.0585(9) 0.0522(8) 0.0546(8) -0.0080(7) 0.0122(7) -0.0039(7)
C23 0.0700(11) 0.0717(11) 0.0590(9) -0.0150(8) 0.0213(8) -0.0068(9)
C24 0.0721(11) 0.0816(12) 0.0504(9) -0.0059(8) 0.0203(8) -0.0181(9)
C25 0.0619(9) 0.0616(9) 0.0458(8) 0.0045(7) 0.0058(7) -0.0113(7)
C26 0.0451(7) 0.0491(8) 0.0426(7) 0.0003(6) 0.0018(5) -0.0057(6)
C27 0.0608(9) 0.0422(8) 0.0670(10) 0.0074(7) 0.0058(7) -0.0037(7)
C28 0.0404(6) 0.0399(7) 0.0443(7) 0.0022(5) 0.0034(5) -0.0019(5)
C29 0.0463(7) 0.0373(7) 0.0544(8) -0.0025(6) 0.0071(6) 0.0012(5)

loop_
_atom_type_symbol
_atom_type_description
_atom_type_scat_dispersion_real
_atom_type_scat_dispersion_imag
_atom_type_scat_source
C C 0.0033 0.0016 'International Tables Vol C Tables 4.2.6.8 and 6.1.1.4'
H H 0.0000 0.0000 'International Tables Vol C Tables 4.2.6.8 and 6.1.1.4'
N N 0.0061 0.0033 'International Tables Vol C Tables 4.2.6.8 and 6.1.1.4'
O O 0.0106 0.0060 'International Tables Vol C Tables 4.2.6.8 and 6.1.1.4'

loop_
_geom_angle_atom_site_label_1
_geom_angle_atom_site_label_2
_geom_angle_atom_site_label_3
_geom_angle
_geom_angle_site_symmetry_1
_geom_angle_site_symmetry_3
_geom_angle_publ_flag
C26 N1 C28 108.26(12) . . ?
C26 N1 C27 125.23(12) . . ?
C28 N1 C27 125.83(13) . . ?
O1 C1 C2 119.99(12) . . ?
O1 C1 C8 121.00(13) . . ?
C2 C1 C8 119.00(11) . . ?
C7 C2 C3 118.52(14) . . ?
C7 C2 C1 123.60(13) . . ?
C3 C2 C1 117.87(14) . . ?
C4 C3 C2 120.56(17) . . ?
C5 C4 C3 120.28(17) . . ?
C6 C5 C4 120.13(17) . . ?
C5 C6 C7 120.21(18) . . ?
C2 C7 C6 120.28(16) . . ?
C1 C8 C29 111.81(11) . . ?
C1 C8 C9 109.47(11) . . ?
C29 C8 C9 112.66(11) . . ?
C8 C9 C10 112.23(11) . . ?
C8 C9 C19 115.41(11) . . ?
C10 C9 C19 105.34(10) . . ?
C11 C10 C17 115.44(11) . . ?
C11 C10 C9 113.78(10) . . ?
C17 C10 C9 103.89(11) . . ?
C12 C11 C16 118.54(14) . . ?
C12 C11 C10 120.98(13) . . ?
C16 C11 C10 120.37(13) . . ?
C11 C12 C13 120.77(17) . . ?
C14 C13 C12 120.26(18) . . ?
C13 C14 C15 119.66(17) . . ?
C14 C15 C16 120.30(18) . . ?
C15 C16 C11 120.44(17) . . ?
O2 C17 C18 126.01(14) . . ?
O2 C17 C10 124.66(14) . . ?
C18 C17 C10 109.33(11) . . ?
C17 C18 C19 105.65(11) . . ?
C20 C19 C18 112.86(11) . . ?
C20 C19 C9 110.40(11) . . ?
C18 C19 C9 102.31(10) . . ?
C28 C20 C21 106.93(12) . . ?
C28 C20 C19 123.01(12) . . ?
C21 C20 C19 130.05(12) . . ?
C22 C21 C26 118.26(13) . . ?
C22 C21 C20 135.24(13) . . ?
C26 C21 C20 106.50(12) . . ?
C23 C22 C21 119.36(16) . . ?
C22 C23 C24 121.03(17) . . ?
C25 C24 C23 121.22(15) . . ?
C24 C25 C26 117.86(16) . . ?
N1 C26 C25 129.67(14) . . ?
N1 C26 C21 108.12(12) . . ?
C25 C26 C21 122.21(14) . . ?
C20 C28 N1 110.18(12) . . ?
C20 C28 C29 126.86(12) . . ?
N1 C28 C29 122.96(12) . . ?
C28 C29 C8 111.67(11) . . ?

loop_
_geom_bond_atom_site_label_1
_geom_bond_atom_site_label_2
_geom_bond_distance
_geom_bond_site_symmetry_2
_geom_bond_publ_flag
O1 C1 1.2164(16) . ?
N1 C26 1.3759(18) . ?
N1 C28 1.3812(17) . ?
N1 C27 1.4482(19) . ?
C1 C2 1.500(2) . ?
C1 C8 1.5147(18) . ?
O2 C17 1.2066(17) . ?
C2 C7 1.388(2) . ?
C2 C3 1.392(2) . ?
C3 C4 1.380(2) . ?
C4 C5 1.370(3) . ?
C5 C6 1.370(3) . ?
C6 C7 1.389(2) . ?
C8 C29 1.5355(19) . ?
C8 C9 1.5428(18) . ?
C9 C10 1.5456(17) . ?
C9 C19 1.5491(19) . ?
C10 C11 1.5069(19) . ?
C10 C17 1.5258(19) . ?
C11 C12 1.384(2) . ?
C11 C16 1.387(2) . ?
C12 C13 1.387(2) . ?
C13 C14 1.369(3) . ?
C14 C15 1.380(3) . ?
C15 C16 1.386(2) . ?
C17 C18 1.504(2) . ?
C18 C19 1.5334(19) . ?
C19 C20 1.4990(18) . ?
C20 C28 1.3615(19) . ?
C20 C21 1.4359(19) . ?
C21 C22 1.399(2) . ?
C21 C26 1.412(2) . ?
C22 C23 1.379(2) . ?
C23 C24 1.397(3) . ?
C24 C25 1.368(2) . ?
C25 C26 1.393(2) . ?
C28 C29 1.4871(19) . ?
